data_7018443
loop_
_publ_author_name
'Perry, Houston P.'
'Gagnon, Kevin J.'
'Law, Justin'
'Teat, Simon'
'Clearfield, Abraham'

_publ_section_title
;
 Divalent metal phosphonate coordination polymers constructed from a
 dipiperidine-based bisphosphonate ligand.
;
_journal_issue 14
_journal_name_full 'Dalton transactions (Cambridge, England : 2003)'
_journal_page_first 3985
_journal_page_last 3994
_journal_paper_doi 10.1039/c2dt11986b
_journal_volume 41
_journal_year 2012
_chemical_formula_sum 'C6 H16 N O10 P2 Sn3'
_chemical_formula_weight 680.21
_chemical_name_systematic
;
?
;
_space_group_IT_number 2
_symmetry_cell_setting triclinic
_symmetry_space_group_name_Hall '-P 1'
_symmetry_space_group_name_H-M 'P -1'
_atom_sites_solution_hydrogens geom
_atom_sites_solution_primary direct
_atom_sites_solution_secondary difmap
_audit_creation_method SHELXL-97
_cell_angle_alpha 88.3260(10)
_cell_angle_beta 80.3550(10)
_cell_angle_gamma 73.2260(10)
_cell_formula_units_Z 2
_cell_length_a 6.78060(10)
_cell_length_b 10.7596(2)
_cell_length_c 11.5754(2)
_cell_measurement_reflns_used 9856
_cell_measurement_temperature 110(2)
_cell_measurement_theta_max 30.54
_cell_measurement_theta_min 2.63
_cell_volume 796.97(2)
_computing_cell_refinement 'Bruker SAINT v7.34a'
_computing_data_collection 'Bruker APEX 2'
_computing_data_reduction 'Bruker SAINT v7.34a'
_computing_molecular_graphics 'Bruker SHELXTL'
_computing_publication_material 'Bruker SHELXTL & local programs'
_computing_structure_refinement 'SHELXL-97 (Sheldrick, 2008)'
_computing_structure_solution 'SHELXS-97 (Sheldrick, 2008)'
_diffrn_ambient_temperature 110(2)
_diffrn_measured_fraction_theta_full 0.990
_diffrn_measured_fraction_theta_max 0.990
_diffrn_measurement_device_type 'Bruker APEXII CCD Area Diffractometer'
_diffrn_measurement_method '\w scans with narrow frames'
_diffrn_radiation_monochromator graphite
_diffrn_radiation_source 'fine-focus sealed tube'
_diffrn_radiation_type MoK\a
_diffrn_radiation_wavelength 0.71073
_diffrn_reflns_av_R_equivalents 0.0245
_diffrn_reflns_av_sigmaI/netI 0.0162
_diffrn_reflns_limit_h_max 9
_diffrn_reflns_limit_h_min -9
_diffrn_reflns_limit_k_max 14
_diffrn_reflns_limit_k_min -14
_diffrn_reflns_limit_l_max 15
_diffrn_reflns_limit_l_min -15
_diffrn_reflns_number 27434
_diffrn_reflns_theta_full 28.50
_diffrn_reflns_theta_max 28.50
_diffrn_reflns_theta_min 2.64
_exptl_absorpt_coefficient_mu 4.912
_exptl_absorpt_correction_T_max 0.5677
_exptl_absorpt_correction_T_min 0.4400
_exptl_absorpt_correction_type multi-scan
_exptl_absorpt_process_details 'SADABS 2008/1 Bruker AXS Madison WI USA'
_exptl_crystal_colour colorless
_exptl_crystal_density_diffrn 2.834
_exptl_crystal_density_method 'not measured'
_exptl_crystal_description block
_exptl_crystal_F_000 638
_exptl_crystal_size_max 0.20
_exptl_crystal_size_mid 0.15
_exptl_crystal_size_min 0.13
_refine_diff_density_max 1.809
_refine_diff_density_min -1.339
_refine_diff_density_rms 0.177
_refine_ls_extinction_method none
_refine_ls_goodness_of_fit_ref 1.186
_refine_ls_hydrogen_treatment mixed
_refine_ls_matrix_type full
_refine_ls_number_parameters 211
_refine_ls_number_reflns 4000
_refine_ls_number_restraints 4
_refine_ls_restrained_S_all 1.190
_refine_ls_R_factor_all 0.0225
_refine_ls_R_factor_gt 0.0218
_refine_ls_shift/su_max 0.001
_refine_ls_shift/su_mean 0.000
_refine_ls_structure_factor_coef Fsqd
_refine_ls_weighting_details 'calc w=1/[\s^2^(Fo^2^)+(0.0252P)^2^+2.4776P] where P=(Fo^2^+2Fc^2^)/3'
_refine_ls_weighting_scheme calc
_refine_ls_wR_factor_gt 0.0580
_refine_ls_wR_factor_ref 0.0584
_reflns_number_gt 3917
_reflns_number_total 4000
_reflns_threshold_expression >2sigma(I)
_cod_data_source_file c2dt11986b.txt
_cod_data_source_block final
_cod_original_cell_volume 796.98(2)
_cod_original_sg_symbol_H-M P-1
_cod_database_code 7018443

loop_
_symmetry_equiv_pos_as_xyz
'x, y, z'
'-x, -y, -z'

loop_
_atom_site_label
_atom_site_type_symbol
_atom_site_fract_x
_atom_site_fract_y
_atom_site_fract_z
_atom_site_U_iso_or_equiv
_atom_site_adp_type
_atom_site_occupancy
_atom_site_symmetry_multiplicity
_atom_site_calc_flag
_atom_site_refinement_flags
Sn1 Sn 0.07896(3) 0.19621(2) 0.672186(19) 0.01064(6) Uani 1 1 d .
Sn2 Sn 0.32992(3) 0.08128(2) 0.381552(18) 0.00865(6) Uani 1 1 d .
Sn3 Sn 0.33063(3) 0.39191(2) 0.477430(19) 0.00963(6) Uani 1 1 d .
P2 P 0.79500(12) 0.15922(8) 0.45918(7) 0.00821(15) Uani 1 1 d .
P1 P 0.12729(14) 0.47963(8) 0.24076(8) 0.01328(16) Uani 1 1 d .
O4 O -0.1778(4) 0.1961(2) 0.5813(2) 0.0130(5) Uani 1 1 d .
O3 O 0.2590(4) 0.3682(2) 0.3048(2) 0.0155(5) Uani 1 1 d .
O5 O 0.6348(4) 0.2682(2) 0.4085(2) 0.0130(5) Uani 1 1 d .
O8 O 0.2522(3) 0.2208(2) 0.5134(2) 0.0103(4) Uani 1 1 d .
O6 O 0.2799(4) -0.0355(2) 0.5305(2) 0.0118(4) Uani 1 1 d .
O7 O 0.0005(3) 0.1307(2) 0.3699(2) 0.0105(4) Uani 1 1 d .
O2 O -0.0286(4) 0.4042(2) 0.6736(2) 0.0157(5) Uani 1 1 d .
O1 O 0.2374(4) 0.5114(3) 0.1254(2) 0.0210(5) Uani 1 1 d .
N1 N -0.0534(4) 0.2894(3) 0.1733(2) 0.0125(5) Uani 1 1 d .
H1 H -0.0307 0.2374 0.2381 0.015 Uiso 1 1 calc R
C1 C -0.0969(5) 0.4284(3) 0.2122(3) 0.0158(7) Uani 1 1 d .
H1A H -0.2022 0.4442 0.2846 0.019 Uiso 1 1 calc R
H1B H -0.1606 0.4850 0.1512 0.019 Uiso 1 1 calc R
C2 C 0.1329(5) 0.2432(3) 0.0798(3) 0.0163(7) Uani 1 1 d .
H2A H 0.2576 0.2545 0.1070 0.020 Uiso 1 1 calc R
H2B H 0.1110 0.2958 0.0089 0.020 Uiso 1 1 calc R
C5 C -0.2124(5) 0.1302(3) 0.1042(3) 0.0148(6) Uani 1 1 d .
H5A H -0.3377 0.1209 0.0762 0.018 Uiso 1 1 calc R
H5B H -0.1974 0.0804 0.1771 0.018 Uiso 1 1 calc R
C4 C -0.0189(5) 0.0731(3) 0.0111(3) 0.0136(6) Uani 1 1 d .
H4 H -0.0426 0.1189 -0.0640 0.016 Uiso 1 1 calc R
C3 C 0.1702(5) 0.1004(3) 0.0491(3) 0.0171(7) Uani 1 1 d .
H3A H 0.2057 0.0475 0.1182 0.020 Uiso 1 1 calc R
H3B H 0.2913 0.0732 -0.0151 0.020 Uiso 1 1 calc R
C6 C -0.2430(5) 0.2725(3) 0.1309(3) 0.0152(6) Uani 1 1 d .
H6A H -0.2663 0.3235 0.0593 0.018 Uiso 1 1 calc R
H6B H -0.3679 0.3052 0.1918 0.018 Uiso 1 1 calc R
O1W O 0.5364(5) 0.6360(3) 0.0731(3) 0.0336(7) Uani 1 1 d D
H1WA H 0.429(7) 0.599(5) 0.093(5) 0.040 Uiso 1 1 d D
H1WB H 0.621(8) 0.593(5) 0.008(3) 0.040 Uiso 1 1 d D
O2W O 0.5809(5) 0.7225(4) 0.2830(3) 0.0427(9) Uani 1 1 d D
H2WB H 0.450(6) 0.765(5) 0.323(5) 0.051 Uiso 1 1 d D
H2WA H 0.556(10) 0.689(6) 0.214(4) 0.051 Uiso 1 1 d D

loop_
_atom_site_aniso_label
_atom_site_aniso_U_11
_atom_site_aniso_U_22
_atom_site_aniso_U_33
_atom_site_aniso_U_23
_atom_site_aniso_U_13
_atom_site_aniso_U_12
Sn1 0.01175(11) 0.01074(11) 0.00888(11) 0.00069(8) -0.00002(8) -0.00335(8)
Sn2 0.00752(10) 0.00818(10) 0.00937(10) -0.00169(7) 0.00028(7) -0.00164(7)
Sn3 0.00932(10) 0.00668(10) 0.01298(11) -0.00095(8) -0.00104(8) -0.00283(8)
P2 0.0064(3) 0.0073(3) 0.0108(4) -0.0002(3) -0.0006(3) -0.0022(3)
P1 0.0131(4) 0.0130(4) 0.0130(4) -0.0011(3) -0.0007(3) -0.0034(3)
O4 0.0099(10) 0.0165(11) 0.0125(11) -0.0037(9) 0.0000(9) -0.0041(9)
O3 0.0157(11) 0.0143(11) 0.0150(11) -0.0021(9) -0.0037(9) -0.0009(9)
O5 0.0092(10) 0.0107(11) 0.0174(12) 0.0032(9) -0.0013(9) -0.0011(8)
O8 0.0114(10) 0.0082(10) 0.0117(11) -0.0016(8) -0.0006(8) -0.0037(8)
O6 0.0136(11) 0.0087(10) 0.0147(11) 0.0013(8) -0.0031(9) -0.0053(9)
O7 0.0070(10) 0.0132(11) 0.0100(10) -0.0006(8) 0.0008(8) -0.0021(8)
O2 0.0174(12) 0.0120(11) 0.0165(12) -0.0034(9) -0.0019(9) -0.0024(9)
O1 0.0246(13) 0.0211(13) 0.0169(12) 0.0010(10) 0.0017(10) -0.0089(11)
N1 0.0132(13) 0.0105(13) 0.0127(13) -0.0021(10) -0.0007(11) -0.0024(10)
C1 0.0151(15) 0.0116(15) 0.0210(17) -0.0033(13) -0.0032(13) -0.0037(12)
C2 0.0144(15) 0.0151(16) 0.0188(17) -0.0075(13) 0.0037(13) -0.0060(13)
C5 0.0126(15) 0.0158(16) 0.0161(16) -0.0013(12) -0.0012(12) -0.0046(12)
C4 0.0154(15) 0.0150(16) 0.0105(15) -0.0016(12) -0.0007(12) -0.0052(13)
C3 0.0127(15) 0.0159(16) 0.0217(17) -0.0068(13) -0.0001(13) -0.0036(13)
C6 0.0130(15) 0.0155(16) 0.0163(16) -0.0028(13) -0.0024(12) -0.0026(12)
O1W 0.0340(17) 0.0423(19) 0.0273(16) -0.0017(14) -0.0010(13) -0.0175(15)
O2W 0.0264(16) 0.057(2) 0.042(2) -0.0198(17) -0.0071(15) -0.0052(16)

loop_
_atom_type_symbol
_atom_type_description
_atom_type_scat_dispersion_real
_atom_type_scat_dispersion_imag
_atom_type_scat_source
C C 0.0033 0.0016 'International Tables Vol C Tables 4.2.6.8 and 6.1.1.4'
H H 0.0000 0.0000 'International Tables Vol C Tables 4.2.6.8 and 6.1.1.4'
O O 0.0106 0.0060 'International Tables Vol C Tables 4.2.6.8 and 6.1.1.4'
P P 0.1023 0.0942 'International Tables Vol C Tables 4.2.6.8 and 6.1.1.4'
Sn Sn -0.6537 1.4246 'International Tables Vol C Tables 4.2.6.8 and 6.1.1.4'
N N 0.0061 0.0033 'International Tables Vol C Tables 4.2.6.8 and 6.1.1.4'

loop_
_geom_angle_atom_site_label_1
_geom_angle_atom_site_label_2
_geom_angle_atom_site_label_3
_geom_angle
_geom_angle_site_symmetry_1
_geom_angle_site_symmetry_3
O8 Sn1 O2 83.32(9) . .
O8 Sn1 O4 89.02(9) . .
O2 Sn1 O4 87.80(9) . .
O8 Sn2 O6 80.24(9) . .
O8 Sn2 O7 87.68(9) . .
O6 Sn2 O7 89.89(9) . .
O8 Sn3 O5 85.19(9) . .
O8 Sn3 O3 84.35(9) . .
O5 Sn3 O3 84.75(9) . .
O5 P2 O4 111.56(14) . 1_655
O5 P2 O7 106.66(13) . 1_655
O4 P2 O7 112.51(13) 1_655 1_655
O5 P2 O6 109.16(13) . 2_656
O4 P2 O6 108.44(13) 1_655 2_656
O7 P2 O6 108.43(13) 1_655 2_656
O1 P1 O3 114.68(15) . .
O1 P1 O2 114.59(15) . 2_566
O3 P1 O2 108.64(14) . 2_566
O1 P1 C1 107.58(16) . .
O3 P1 C1 106.46(15) . .
O2 P1 C1 104.03(15) 2_566 .
P2 O4 Sn1 137.51(14) 1_455 .
P1 O3 Sn3 122.86(14) . .
P2 O5 Sn3 134.10(14) . .
Sn1 O8 Sn2 120.56(11) . .
Sn1 O8 Sn3 120.86(11) . .
Sn2 O8 Sn3 118.39(11) . .
P2 O6 Sn2 130.09(14) 2_656 .
P2 O7 Sn2 135.32(13) 1_455 .
P1 O2 Sn1 140.73(16) 2_566 .
C2 N1 C1 114.2(3) . .
C2 N1 C6 109.2(3) . .
C1 N1 C6 109.3(3) . .
C2 N1 H1 108.0 . .
C1 N1 H1 108.0 . .
C6 N1 H1 108.0 . .
N1 C1 P1 116.9(2) . .
N1 C1 H1A 108.1 . .
P1 C1 H1A 108.1 . .
N1 C1 H1B 108.1 . .
P1 C1 H1B 108.1 . .
H1A C1 H1B 107.3 . .
N1 C2 C3 110.7(3) . .
N1 C2 H2A 109.5 . .
C3 C2 H2A 109.5 . .
N1 C2 H2B 109.5 . .
C3 C2 H2B 109.5 . .
H2A C2 H2B 108.1 . .
C6 C5 C4 112.1(3) . .
C6 C5 H5A 109.2 . .
C4 C5 H5A 109.2 . .
C6 C5 H5B 109.2 . .
C4 C5 H5B 109.2 . .
H5A C5 H5B 107.9 . .
C3 C4 C5 108.9(3) . .
C3 C4 C4 111.5(3) . 2
C5 C4 C4 112.0(3) . 2
C3 C4 H4 108.1 . .
C5 C4 H4 108.1 . .
C4 C4 H4 108.1 2 .
C2 C3 C4 113.0(3) . .
C2 C3 H3A 109.0 . .
C4 C3 H3A 109.0 . .
C2 C3 H3B 109.0 . .
C4 C3 H3B 109.0 . .
H3A C3 H3B 107.8 . .
N1 C6 C5 110.3(3) . .
N1 C6 H6A 109.6 . .
C5 C6 H6A 109.6 . .
N1 C6 H6B 109.6 . .
C5 C6 H6B 109.6 . .
H6A C6 H6B 108.1 . .
H1WA O1W H1WB 107(5) . .
H2WB O2W H2WA 105(5) . .

loop_
_geom_bond_atom_site_label_1
_geom_bond_atom_site_label_2
_geom_bond_distance
_geom_bond_site_symmetry_2
Sn1 O8 2.063(2) .
Sn1 O2 2.143(2) .
Sn1 O4 2.180(2) .
Sn2 O8 2.065(2) .
Sn2 O6 2.143(2) .
Sn2 O7 2.168(2) .
Sn3 O8 2.072(2) .
Sn3 O5 2.142(2) .
Sn3 O3 2.173(2) .
P2 O5 1.529(2) .
P2 O4 1.533(2) 1_655
P2 O7 1.547(2) 1_655
P2 O6 1.551(2) 2_656
P1 O1 1.498(3) .
P1 O3 1.529(3) .
P1 O2 1.536(2) 2_566
P1 C1 1.840(4) .
N1 C2 1.492(4) .
N1 C1 1.505(4) .
N1 C6 1.510(4) .
N1 H1 0.9300 .
C1 H1A 0.9900 .
C1 H1B 0.9900 .
C2 C3 1.526(5) .
C2 H2A 0.9900 .
C2 H2B 0.9900 .
C5 C6 1.518(5) .
C5 C4 1.536(5) .
C5 H5A 0.9900 .
C5 H5B 0.9900 .
C4 C3 1.529(5) .
C4 C4 1.542(6) 2
C4 H4 1.0000 .
C3 H3A 0.9900 .
C3 H3B 0.9900 .
C6 H6A 0.9900 .
C6 H6B 0.9900 .
O1W H1WA 0.92(3) .
O1W H1WB 0.91(3) .
O2W H2WB 0.92(3) .
O2W H2WA 0.95(3) .
